data_7160742
loop_
_publ_author_name
'Xu, Zhongwei'
'Lei, Yu'
'Chang, Meng'
'Qiang, Ruihua'
'Hu, Qiong'
'Hu, Yimin'

_publ_section_title
;
 Formation of complex cyclic compounds <i>via</i> a dehydrogenative
 Diels-Alder reaction.
;
_journal_issue 41
_journal_name_full 'Organic &amp; biomolecular chemistry'
_journal_page_first 9330
_journal_page_last 9335
_journal_paper_doi 10.1039/d5ob01117e
_journal_volume 23
_journal_year 2025
_chemical_formula_moiety 'C49 H44 O4'
_chemical_formula_sum 'C49 H44 O4'
_chemical_formula_weight 696.84
_space_group_crystal_system monoclinic
_space_group_IT_number 14
_space_group_name_Hall '-P 2ybc'
_space_group_name_H-M_alt 'P 1 21/c 1'
_atom_sites_solution_hydrogens geom
_atom_sites_solution_primary dual
_atom_sites_solution_secondary difmap
_audit_creation_date 2024-12-09
_audit_creation_method
;
Olex2 1.5
(compiled 2022.04.07 svn.rca3783a0 for OlexSys, GUI svn.r6498)
;
_audit_update_record
;
2025-06-26 deposited with the CCDC.	2025-09-15 downloaded from the CCDC.
;
_cell_angle_alpha 90
_cell_angle_beta 92.962(2)
_cell_angle_gamma 90
_cell_formula_units_Z 4
_cell_length_a 9.9135(3)
_cell_length_b 20.7059(6)
_cell_length_c 18.8664(5)
_cell_measurement_reflns_used 9017
_cell_measurement_temperature 298(2)
_cell_measurement_theta_max 71.011
_cell_measurement_theta_min 2.345
_cell_volume 3867.49(19)
_computing_cell_refinement 'SAINT V8.40B (Bruker, 2016)'
_computing_data_collection 'Bruker D8 Venture diffractometer'
_computing_data_reduction 'SAINT V8.40B (Bruker, 2016)'
_computing_molecular_graphics 'Olex2 1.5 (Dolomanov et al., 2009)'
_computing_publication_material 'Olex2 1.5 (Dolomanov et al., 2009)'
_computing_structure_refinement 'SHELXL 2019/3 (Sheldrick, 2015)'
_computing_structure_solution 'SHELXT 2018/2 (Sheldrick, 2018)'
_diffrn_ambient_temperature 298(2)
_diffrn_detector 'Bruker PHOTON-II area detector'
_diffrn_detector_area_resol_mean 7.4
_diffrn_detector_type 'CMOS-PHOTONII area detector'
_diffrn_measured_fraction_theta_full 0.998
_diffrn_measured_fraction_theta_max 0.992
_diffrn_measurement_device 'three-circle diffractometer'
_diffrn_measurement_device_type 'Bruker SMART APEX2 area detector'
_diffrn_measurement_method 'phi and omega scans'
_diffrn_radiation_monochromator graphite
_diffrn_radiation_probe x-ray
_diffrn_radiation_type CuK\a
_diffrn_radiation_wavelength 1.54178
_diffrn_reflns_av_R_equivalents 0.0858
_diffrn_reflns_av_unetI/netI 0.0455
_diffrn_reflns_Laue_measured_fraction_full 0.998
_diffrn_reflns_Laue_measured_fraction_max 0.992
_diffrn_reflns_limit_h_max 12
_diffrn_reflns_limit_h_min -12
_diffrn_reflns_limit_k_max 25
_diffrn_reflns_limit_k_min -24
_diffrn_reflns_limit_l_max 23
_diffrn_reflns_limit_l_min -23
_diffrn_reflns_number 75058
_diffrn_reflns_point_group_measured_fraction_full 0.998
_diffrn_reflns_point_group_measured_fraction_max 0.992
_diffrn_reflns_theta_full 67.679
_diffrn_reflns_theta_max 72.770
_diffrn_reflns_theta_min 4.466
_diffrn_source 'sealed X-ray tube'
_diffrn_source_current 1.0
_diffrn_source_power 0.05
_diffrn_source_target Mo
_diffrn_source_voltage 50.0
_diffrn_standards_number 0
_exptl_absorpt_coefficient_mu 0.584
_exptl_absorpt_correction_T_max 0.7536
_exptl_absorpt_correction_T_min 0.4066
_exptl_absorpt_correction_type multi-scan
_exptl_absorpt_process_details
;
SADABS-2016/2 (Bruker,2016/2) was used for absorption correction.
wR2(int) was 0.1391 before and 0.1032 after correction.
The Ratio of minimum to maximum transmission is 0.5395.
The \l/2 correction factor is Not present.
;
_exptl_crystal_colour 'clear light colourless'
_exptl_crystal_colour_lustre clear
_exptl_crystal_colour_modifier light
_exptl_crystal_colour_primary colourless
_exptl_crystal_density_diffrn 1.197
_exptl_crystal_density_method 'not measured'
_exptl_crystal_description block
_exptl_crystal_F_000 1480
_exptl_crystal_size_max 0.329
_exptl_crystal_size_mid 0.227
_exptl_crystal_size_min 0.199
_refine_diff_density_max 0.442
_refine_diff_density_min -0.423
_refine_diff_density_rms 0.112
_refine_ls_extinction_coef 0.036(3)
_refine_ls_extinction_expression Fc^*^=kFc[1+0.001xFc^2^\l^3^/sin(2\q)]^-1/4^
_refine_ls_extinction_method 'SHELXL-2019/2 (Sheldrick 2019)'
_refine_ls_goodness_of_fit_ref 1.268
_refine_ls_hydrogen_treatment constr
_refine_ls_matrix_type full
_refine_ls_number_parameters 483
_refine_ls_number_reflns 7647
_refine_ls_number_restraints 0
_refine_ls_restrained_S_all 1.268
_refine_ls_R_factor_all 0.1311
_refine_ls_R_factor_gt 0.1103
_refine_ls_shift/su_max 0.000
_refine_ls_shift/su_mean 0.000
_refine_ls_structure_factor_coef Fsqd
_refine_ls_weighting_details 'w=1/[\s^2^(Fo^2^)+(0.2000P)^2^] where P=(Fo^2^+2Fc^2^)/3'
_refine_ls_weighting_scheme calc
_refine_ls_wR_factor_gt 0.2941
_refine_ls_wR_factor_ref 0.3330
_reflns_Friedel_coverage 0.000
_reflns_number_gt 5025
_reflns_number_total 7647
_reflns_threshold_expression 'I > 2\s(I)'
_cod_data_source_file d5ob01117e2.cif
_cod_data_source_block 20241209b
_cod_depositor_comments
;
The following automatic conversions were performed:

data item '_diffrn_radiation_probe' value 'X-ray' was changed to
'x-ray' in accordance with the
/home/data/users/saulius/crontab/automatic-downloads/rss-feeds/RSC/lib/dictionaries/cif_core.dic
dictionary named 'cif_core.dic' version 2.4.2 last updated on
2011-04-26.

Automatic conversion script
Id: cif_fix_values 8170 2020-07-09 18:12:32Z antanas 

 Adding full bibliography for 7160738--7160742.cif.
;
_cod_database_code 7160742
_shelx_shelxl_version_number 2019/3
_shelx_space_group_comment
;
The symmetry employed for this shelxl refinement is uniquely defined
by the following loop, which should always be used as a source of
symmetry information in preference to the above space-group names.
They are only intended as comments.
;
_shelx_estimated_absorpt_t_max 0.893
_shelx_estimated_absorpt_t_min 0.831
_olex2_refinement_description
;
1. Fixed Uiso
 At 1.2 times of:
  All C(H) groups, All C(H,H) groups
 At 1.5 times of:
  All C(H,H,H) groups
2.a Ternary CH refined with riding coordinates:
 C2(H2), C27(H27)
2.b Secondary CH2 refined with riding coordinates:
 C9(H9A,H9B), C22(H22A,H22B), C11(H11A,H11B), C14(H14A,H14B)
2.c Aromatic/amide H refined with riding coordinates:
 C4(H4), C25(H25), C17(H17), C35(H35), C26(H26), C21(H21), C18(H18), C20(H20),
 C39(H39), C24(H24), C29(H29), C23(H23), C36(H36), C33(H33), C38(H38), C48(H48),
  C30(H30), C31(H31), C32(H32), C47(H47), C45(H45), C44(H44)
2.d Idealised Me refined as rotating group:
 C40(H40A,H40B,H40C), C15(H15A,H15B,H15C), C12(H12A,H12B,H12C), C49(H49A,H49B,
 H49C)
;
_olex2_submission_special_instructions 'No special instructions were received'

loop_
_space_group_symop_operation_xyz
'x, y, z'
'-x, y+1/2, -z+1/2'
'-x, -y, -z'
'x, -y-1/2, z-1/2'

loop_
_atom_site_label
_atom_site_type_symbol
_atom_site_fract_x
_atom_site_fract_y
_atom_site_fract_z
_atom_site_U_iso_or_equiv
_atom_site_adp_type
_atom_site_occupancy
_atom_site_site_symmetry_order
_atom_site_calc_flag
_atom_site_refinement_flags_posn
_atom_site_refinement_flags_adp
_atom_site_refinement_flags_occupancy
_atom_site_disorder_assembly
_atom_site_disorder_group
O2 O 0.0615(2) 0.30321(11) 0.31275(11) 0.0899(6) Uani 1 1 d . . . . .
O1 O -0.0076(2) 0.39291(12) 0.36737(12) 0.0993(7) Uani 1 1 d . . . . .
O4 O -0.1156(2) 0.24941(11) 0.42142(14) 0.0991(7) Uani 1 1 d . . . . .
O3 O 0.0662(3) 0.18854(13) 0.44756(18) 0.1186(9) Uani 1 1 d . . . . .
C34 C 0.3797(3) 0.36701(14) 0.72727(15) 0.0746(7) Uani 1 1 d . . . . .
C6 C 0.3474(3) 0.34110(13) 0.65463(15) 0.0732(7) Uani 1 1 d . . . . .
C7 C 0.2171(3) 0.35151(14) 0.62266(15) 0.0736(7) Uani 1 1 d . . . . .
C5 C 0.4438(3) 0.30622(14) 0.61749(15) 0.0745(7) Uani 1 1 d . . . . .
C3 C 0.2842(3) 0.29505(13) 0.51790(14) 0.0721(7) Uani 1 1 d . . . . .
C1 C 0.0916(3) 0.30481(14) 0.43670(15) 0.0750(7) Uani 1 1 d . . . . .
C16 C 0.3427(3) 0.33989(14) 0.40806(15) 0.0750(7) Uani 1 1 d . . . . .
C4 C 0.4088(3) 0.28217(14) 0.55057(15) 0.0750(7) Uani 1 1 d . . . . .
H4 H 0.470277 0.256936 0.527331 0.090 Uiso 1 1 calc R U . . .
C2 C 0.2469(3) 0.29132(14) 0.43968(14) 0.0746(7) Uani 1 1 d . . . . .
H2 H 0.264524 0.247850 0.421817 0.089 Uiso 1 1 calc R U . . .
C8 C 0.1868(3) 0.32877(13) 0.55389(14) 0.0729(7) Uani 1 1 d . . . . .
C28 C 0.6336(3) 0.22832(16) 0.64368(16) 0.0811(8) Uani 1 1 d . . . . .
C9 C 0.0639(3) 0.34193(15) 0.50598(16) 0.0783(7) Uani 1 1 d . . . . .
H9A H 0.053715 0.387828 0.496889 0.094 Uiso 1 1 calc R U . . .
H9B H -0.017126 0.325949 0.526751 0.094 Uiso 1 1 calc R U . . .
C27 C 0.5886(3) 0.29838(14) 0.64647(16) 0.0788(7) Uani 1 1 d . . . . .
H27 H 0.589134 0.309952 0.696849 0.095 Uiso 1 1 calc R U . . .
C41 C 0.1206(3) 0.38860(15) 0.65962(15) 0.0780(7) Uani 1 1 d . . . . .
C10 C 0.0421(3) 0.33996(15) 0.36946(16) 0.0808(8) Uani 1 1 d . . . . .
C25 C 0.6653(3) 0.37993(15) 0.55456(17) 0.0820(8) Uani 1 1 d . . . . .
H25 H 0.583049 0.377274 0.528652 0.098 Uiso 1 1 calc R U . . .
C13 C 0.0158(3) 0.24017(16) 0.43586(17) 0.0835(8) Uani 1 1 d . . . . .
C17 C 0.3312(3) 0.40563(15) 0.42133(17) 0.0810(8) Uani 1 1 d . . . . .
H17 H 0.249099 0.422600 0.434210 0.097 Uiso 1 1 calc R U . . .
C35 C 0.4698(3) 0.41772(15) 0.73826(16) 0.0844(8) Uani 1 1 d . . . . .
H35 H 0.510926 0.435906 0.699805 0.101 Uiso 1 1 calc R U . . .
C26 C 0.6849(3) 0.34426(15) 0.61300(17) 0.0825(8) Uani 1 1 d . . . . .
H26 H 0.769465 0.348207 0.636311 0.099 Uiso 1 1 calc R U . . .
C21 C 0.4627(3) 0.31763(16) 0.38274(17) 0.0846(8) Uani 1 1 d . . . . .
H21 H 0.469387 0.274740 0.368698 0.101 Uiso 1 1 calc R U . . .
C18 C 0.4425(3) 0.44634(16) 0.41537(16) 0.0851(8) Uani 1 1 d . . . . .
H18 H 0.433196 0.490338 0.423748 0.102 Uiso 1 1 calc R U . . .
C19 C 0.5658(3) 0.42247(17) 0.39731(17) 0.0856(8) Uani 1 1 d . . . . .
C42 C 0.0476(3) 0.42080(16) 0.69460(17) 0.0850(8) Uani 1 1 d . . . . .
C37 C 0.4403(4) 0.41598(17) 0.86390(17) 0.0933(9) Uani 1 1 d . . . . .
C20 C 0.5734(3) 0.35818(17) 0.37793(17) 0.0901(9) Uani 1 1 d . . . . .
H20 H 0.653512 0.341960 0.361509 0.108 Uiso 1 1 calc R U . . .
C39 C 0.3191(4) 0.34248(16) 0.78558(17) 0.0935(9) Uani 1 1 d . . . . .
H39 H 0.256935 0.309009 0.779783 0.112 Uiso 1 1 calc R U . . .
C24 C 0.7697(3) 0.42302(15) 0.53030(18) 0.0862(8) Uani 1 1 d . . . . .
H24 H 0.843179 0.428101 0.562502 0.103 Uiso 1 1 calc R U . . .
C43 C -0.0269(3) 0.45790(17) 0.74305(18) 0.0895(9) Uani 1 1 d . . . . .
C29 C 0.7214(4) 0.20479(17) 0.59550(19) 0.0964(9) Uani 1 1 d . . . . .
H29 H 0.755967 0.232802 0.562459 0.116 Uiso 1 1 calc R U . . .
C23 C 0.7792(3) 0.45694(16) 0.46949(18) 0.0883(9) Uani 1 1 d . . . . .
H23 H 0.858040 0.481193 0.468539 0.106 Uiso 1 1 calc R U . . .
C36 C 0.4990(4) 0.44138(18) 0.80553(18) 0.0984(10) Uani 1 1 d . . . . .
H36 H 0.559864 0.475360 0.811655 0.118 Uiso 1 1 calc R U . . .
C33 C 0.5834(4) 0.18427(18) 0.6919(2) 0.1009(10) Uani 1 1 d . . . . .
H33 H 0.523972 0.198543 0.725085 0.121 Uiso 1 1 calc R U . . .
C38 C 0.3497(4) 0.36715(18) 0.85287(17) 0.1014(11) Uani 1 1 d . . . . .
H38 H 0.307237 0.349901 0.891404 0.122 Uiso 1 1 calc R U . . .
C48 C -0.1403(3) 0.49357(18) 0.7219(2) 0.1007(10) Uani 1 1 d . . . . .
H48 H -0.171719 0.492776 0.674617 0.121 Uiso 1 1 calc R U . . .
C22 C 0.6903(3) 0.46385(18) 0.4035(2) 0.0970(10) Uani 1 1 d . . . . .
H22A H 0.744102 0.454574 0.363216 0.116 Uiso 1 1 calc R U . . .
H22B H 0.662295 0.508656 0.399578 0.116 Uiso 1 1 calc R U . . .
C11 C 0.0056(4) 0.32679(18) 0.24472(18) 0.0992(10) Uani 1 1 d . . . . .
H11A H 0.031133 0.371490 0.237817 0.119 Uiso 1 1 calc R U . . .
H11B H -0.092196 0.323996 0.242711 0.119 Uiso 1 1 calc R U . . .
C30 C 0.7587(5) 0.1411(2) 0.5952(2) 0.1151(13) Uani 1 1 d . . . . .
H30 H 0.819194 0.126695 0.562598 0.138 Uiso 1 1 calc R U . . .
C31 C 0.7072(5) 0.0979(2) 0.6430(3) 0.1206(14) Uani 1 1 d . . . . .
H31 H 0.731307 0.054476 0.642448 0.145 Uiso 1 1 calc R U . . .
C32 C 0.6199(5) 0.1207(2) 0.6912(3) 0.1173(13) Uani 1 1 d . . . . .
H32 H 0.584912 0.092394 0.723876 0.141 Uiso 1 1 calc R U . . .
C46 C -0.1654(5) 0.5322(2) 0.8405(3) 0.1253(15) Uani 1 1 d . . . . .
C47 C -0.2074(4) 0.5303(2) 0.7701(2) 0.1167(13) Uani 1 1 d . . . . .
H47 H -0.282574 0.554180 0.754486 0.140 Uiso 1 1 calc R U . . .
C14 C -0.1999(4) 0.1939(2) 0.4057(2) 0.1152(13) Uani 1 1 d . . . . .
H14A H -0.286998 0.199742 0.425987 0.138 Uiso 1 1 calc R U . . .
H14B H -0.158052 0.155563 0.426554 0.138 Uiso 1 1 calc R U . . .
C45 C -0.0543(5) 0.4962(3) 0.8623(2) 0.1361(17) Uani 1 1 d . . . . .
H45 H -0.025832 0.496370 0.910064 0.163 Uiso 1 1 calc R U . . .
C40 C 0.4747(6) 0.4416(2) 0.9377(2) 0.1401(18) Uani 1 1 d . . . . .
H40A H 0.558289 0.464976 0.937833 0.210 Uiso 1 1 calc R U . . .
H40B H 0.483501 0.406162 0.970412 0.210 Uiso 1 1 calc R U . . .
H40C H 0.404019 0.469861 0.951595 0.210 Uiso 1 1 calc R U . . .
C44 C 0.0166(4) 0.4596(2) 0.8149(2) 0.1202(14) Uani 1 1 d . . . . .
H44 H 0.092477 0.436274 0.830785 0.144 Uiso 1 1 calc R U . . .
C15 C -0.2187(5) 0.1856(2) 0.3275(3) 0.1396(18) Uani 1 1 d . . . . .
H15A H -0.247510 0.225782 0.306303 0.209 Uiso 1 1 calc R U . . .
H15B H -0.286031 0.153153 0.317174 0.209 Uiso 1 1 calc R U . . .
H15C H -0.134876 0.172570 0.308680 0.209 Uiso 1 1 calc R U . . .
C12 C 0.0615(6) 0.2854(3) 0.1895(2) 0.1361(17) Uani 1 1 d . . . . .
H12A H 0.024659 0.298406 0.143648 0.204 Uiso 1 1 calc R U . . .
H12B H 0.038202 0.241184 0.197959 0.204 Uiso 1 1 calc R U . . .
H12C H 0.158042 0.289796 0.191042 0.204 Uiso 1 1 calc R U . . .
C49 C -0.2406(6) 0.5732(3) 0.8922(3) 0.172(3) Uani 1 1 d . . . . .
H49A H -0.278454 0.610225 0.867882 0.258 Uiso 1 1 calc R U . . .
H49B H -0.179200 0.587098 0.930138 0.258 Uiso 1 1 calc R U . . .
H49C H -0.311783 0.548135 0.911193 0.258 Uiso 1 1 calc R U . . .

loop_
_atom_site_aniso_label
_atom_site_aniso_U_11
_atom_site_aniso_U_22
_atom_site_aniso_U_33
_atom_site_aniso_U_23
_atom_site_aniso_U_13
_atom_site_aniso_U_12
O2 0.0965(15) 0.0998(14) 0.0719(12) -0.0084(10) -0.0113(10) 0.0130(11)
O1 0.1003(16) 0.1016(15) 0.0953(16) -0.0001(12) -0.0021(12) 0.0252(12)
O4 0.0708(13) 0.1120(16) 0.1127(18) -0.0074(13) -0.0129(11) -0.0092(11)
O3 0.0917(17) 0.0947(16) 0.167(3) 0.0096(16) -0.0116(16) -0.0011(12)
C34 0.0728(15) 0.0807(16) 0.0697(15) 0.0001(12) -0.0021(12) -0.0006(12)
C6 0.0666(14) 0.0836(16) 0.0689(15) -0.0025(12) -0.0009(11) -0.0012(12)
C7 0.0635(14) 0.0840(16) 0.0731(16) -0.0044(12) 0.0036(11) -0.0004(12)
C5 0.0684(15) 0.0862(16) 0.0681(15) 0.0005(12) -0.0041(11) 0.0050(12)
C3 0.0636(14) 0.0802(15) 0.0719(15) -0.0060(12) -0.0035(11) 0.0054(11)
C1 0.0626(14) 0.0870(17) 0.0744(16) -0.0052(12) -0.0055(11) 0.0025(12)
C16 0.0639(14) 0.0901(17) 0.0704(15) -0.0043(12) -0.0030(11) 0.0065(12)
C4 0.0672(15) 0.0843(16) 0.0731(15) -0.0057(12) -0.0019(12) 0.0074(12)
C2 0.0676(15) 0.0837(16) 0.0716(16) -0.0086(12) -0.0038(11) 0.0058(12)
C8 0.0642(14) 0.0859(16) 0.0679(15) -0.0107(12) -0.0027(11) 0.0005(12)
C28 0.0737(16) 0.0909(18) 0.0776(17) -0.0008(14) -0.0076(13) 0.0094(14)
C9 0.0594(14) 0.0958(18) 0.0790(17) -0.0110(14) -0.0029(12) 0.0054(12)
C27 0.0684(15) 0.0923(18) 0.0747(16) -0.0025(13) -0.0064(12) 0.0071(13)
C41 0.0707(15) 0.0913(18) 0.0719(16) -0.0056(13) 0.0036(12) -0.0001(13)
C10 0.0678(15) 0.0920(19) 0.0820(18) -0.0048(14) -0.0028(13) 0.0051(13)
C25 0.0674(15) 0.0864(17) 0.092(2) -0.0033(15) -0.0002(13) 0.0075(13)
C13 0.0710(16) 0.0943(19) 0.0841(19) -0.0052(15) -0.0058(13) -0.0028(14)
C17 0.0653(15) 0.0881(18) 0.0890(19) -0.0017(14) -0.0006(13) 0.0104(13)
C35 0.0865(19) 0.0881(18) 0.0788(18) -0.0087(14) 0.0051(14) -0.0106(14)
C26 0.0679(16) 0.0917(18) 0.0867(19) -0.0048(15) -0.0075(13) 0.0042(13)
C21 0.0757(17) 0.0959(19) 0.0824(18) -0.0118(15) 0.0074(14) 0.0089(14)
C18 0.0752(17) 0.0898(18) 0.090(2) 0.0017(15) 0.0026(14) 0.0084(14)
C19 0.0735(17) 0.097(2) 0.0861(19) 0.0070(15) 0.0032(14) 0.0044(14)
C42 0.0743(17) 0.0948(19) 0.0867(19) -0.0080(15) 0.0117(14) -0.0004(14)
C37 0.106(2) 0.098(2) 0.0758(19) -0.0143(15) -0.0038(16) -0.0021(18)
C20 0.0770(18) 0.103(2) 0.092(2) -0.0012(16) 0.0164(15) 0.0101(15)
C39 0.115(3) 0.095(2) 0.0709(17) 0.0012(14) 0.0052(16) -0.0197(18)
C24 0.0698(16) 0.0912(19) 0.098(2) -0.0074(16) 0.0069(14) 0.0056(13)
C43 0.0805(19) 0.101(2) 0.088(2) -0.0167(16) 0.0196(15) -0.0052(15)
C29 0.097(2) 0.097(2) 0.095(2) -0.0009(17) 0.0019(17) 0.0195(17)
C23 0.0682(16) 0.0919(19) 0.105(2) -0.0039(17) 0.0066(15) 0.0033(14)
C36 0.101(2) 0.102(2) 0.092(2) -0.0170(17) 0.0028(18) -0.0204(18)
C33 0.103(3) 0.100(2) 0.100(2) 0.0095(18) 0.0017(19) 0.0060(18)
C38 0.133(3) 0.102(2) 0.0703(18) -0.0024(16) 0.0079(18) -0.015(2)
C48 0.089(2) 0.108(2) 0.106(3) -0.0120(19) 0.0170(18) 0.0074(18)
C22 0.0783(19) 0.105(2) 0.108(2) 0.0150(18) 0.0086(17) -0.0011(16)
C11 0.107(2) 0.112(2) 0.0769(19) -0.0001(17) -0.0156(17) 0.0129(19)
C30 0.125(3) 0.105(3) 0.115(3) -0.008(2) 0.003(2) 0.028(2)
C31 0.133(4) 0.094(2) 0.132(3) -0.005(2) -0.022(3) 0.017(2)
C32 0.126(3) 0.101(3) 0.124(3) 0.014(2) -0.006(3) 0.000(2)
C46 0.108(3) 0.133(3) 0.139(4) -0.039(3) 0.050(3) -0.017(3)
C47 0.103(3) 0.121(3) 0.129(3) -0.026(2) 0.035(2) 0.011(2)
C14 0.090(2) 0.130(3) 0.123(3) 0.001(2) -0.015(2) -0.033(2)
C45 0.132(4) 0.178(5) 0.100(3) -0.049(3) 0.029(3) -0.018(3)
C40 0.187(5) 0.153(4) 0.080(2) -0.031(2) -0.006(3) -0.027(4)
C44 0.111(3) 0.151(4) 0.099(3) -0.033(2) 0.008(2) 0.006(2)
C15 0.154(4) 0.136(4) 0.124(4) -0.020(3) -0.037(3) -0.030(3)
C12 0.163(4) 0.161(4) 0.083(2) -0.011(2) -0.010(2) 0.048(3)
C49 0.166(5) 0.186(5) 0.172(5) -0.079(4) 0.072(4) -0.015(4)

loop_
_atom_type_symbol
_atom_type_description
_atom_type_scat_dispersion_real
_atom_type_scat_dispersion_imag
_atom_type_scat_source
C C 0.0181 0.0091 'International Tables Vol C Tables 4.2.6.8 and 6.1.1.4'
H H 0.0000 0.0000 'International Tables Vol C Tables 4.2.6.8 and 6.1.1.4'
O O 0.0492 0.0322 'International Tables Vol C Tables 4.2.6.8 and 6.1.1.4'

loop_
_geom_angle_atom_site_label_1
_geom_angle_atom_site_label_2
_geom_angle_atom_site_label_3
_geom_angle
_geom_angle_site_symmetry_1
_geom_angle_site_symmetry_3
_geom_angle_publ_flag
C10 O2 C11 116.9(3) . . ?
C13 O4 C14 118.6(3) . . ?
C35 C34 C6 121.0(3) . . ?
C39 C34 C6 121.3(3) . . ?
C39 C34 C35 117.6(3) . . ?
C7 C6 C34 119.0(2) . . ?
C5 C6 C34 121.4(2) . . ?
C5 C6 C7 119.5(2) . . ?
C6 C7 C41 119.5(3) . . ?
C8 C7 C6 119.5(2) . . ?
C8 C7 C41 120.9(2) . . ?
C6 C5 C27 121.8(2) . . ?
C4 C5 C6 119.5(2) . . ?
C4 C5 C27 118.5(3) . . ?
C4 C3 C2 126.8(2) . . ?
C4 C3 C8 120.4(3) . . ?
C8 C3 C2 111.2(2) . . ?
C9 C1 C2 106.0(2) . . ?
C10 C1 C2 113.0(2) . . ?
C10 C1 C9 113.7(2) . . ?
C10 C1 C13 105.8(2) . . ?
C13 C1 C2 109.0(2) . . ?
C13 C1 C9 109.4(2) . . ?
C17 C16 C2 121.1(2) . . ?
C21 C16 C2 118.6(3) . . ?
C21 C16 C17 117.9(3) . . ?
C5 C4 H4 119.5 . . ?
C3 C4 C5 121.0(3) . . ?
C3 C4 H4 119.5 . . ?
C3 C2 C1 102.6(2) . . ?
C3 C2 C16 102.9(2) . . ?
C3 C2 H2 110.2 . . ?
C1 C2 H2 110.2 . . ?
C16 C2 C1 120.0(2) . . ?
C16 C2 H2 110.2 . . ?
C7 C8 C9 128.7(2) . . ?
C3 C8 C7 119.9(2) . . ?
C3 C8 C9 110.9(2) . . ?
C29 C28 C27 123.8(3) . . ?
C29 C28 C33 117.1(3) . . ?
C33 C28 C27 119.1(3) . . ?
C1 C9 H9A 110.9 . . ?
C1 C9 H9B 110.9 . . ?
C8 C9 C1 104.1(2) . . ?
C8 C9 H9A 110.9 . . ?
C8 C9 H9B 110.9 . . ?
H9A C9 H9B 109.0 . . ?
C5 C27 C28 111.3(2) . . ?
C5 C27 H27 106.3 . . ?
C28 C27 H27 106.3 . . ?
C26 C27 C5 112.9(2) . . ?
C26 C27 C28 113.2(2) . . ?
C26 C27 H27 106.3 . . ?
C42 C41 C7 174.8(3) . . ?
O2 C10 C1 110.0(3) . . ?
O1 C10 O2 124.7(3) . . ?
O1 C10 C1 125.3(3) . . ?
C26 C25 H25 119.2 . . ?
C26 C25 C24 121.5(3) . . ?
C24 C25 H25 119.2 . . ?
O4 C13 C1 110.5(3) . . ?
O3 C13 O4 124.2(3) . . ?
O3 C13 C1 125.3(3) . . ?
C16 C17 H17 119.9 . . ?
C16 C17 C18 120.2(3) . . ?
C18 C17 H17 119.9 . . ?
C34 C35 H35 119.7 . . ?
C36 C35 C34 120.7(3) . . ?
C36 C35 H35 119.7 . . ?
C27 C26 H26 115.6 . . ?
C25 C26 C27 128.8(3) . . ?
C25 C26 H26 115.6 . . ?
C16 C21 H21 119.4 . . ?
C16 C21 C20 121.2(3) . . ?
C20 C21 H21 119.4 . . ?
C17 C18 H18 119.4 . . ?
C19 C18 C17 121.2(3) . . ?
C19 C18 H18 119.4 . . ?
C18 C19 C20 118.2(3) . . ?
C18 C19 C22 120.8(3) . . ?
C20 C19 C22 120.9(3) . . ?
C41 C42 C43 173.0(4) . . ?
C36 C37 C40 121.2(3) . . ?
C38 C37 C36 117.7(3) . . ?
C38 C37 C40 121.1(3) . . ?
C21 C20 H20 119.6 . . ?
C19 C20 C21 120.7(3) . . ?
C19 C20 H20 119.6 . . ?
C34 C39 H39 119.6 . . ?
C34 C39 C38 120.7(3) . . ?
C38 C39 H39 119.6 . . ?
C25 C24 H24 114.1 . . ?
C23 C24 C25 131.7(3) . . ?
C23 C24 H24 114.1 . . ?
C48 C43 C42 122.7(3) . . ?
C48 C43 C44 118.0(3) . . ?
C44 C43 C42 119.3(3) . . ?
C28 C29 H29 119.2 . . ?
C30 C29 C28 121.5(4) . . ?
C30 C29 H29 119.2 . . ?
C24 C23 H23 113.1 . . ?
C24 C23 C22 133.8(3) . . ?
C22 C23 H23 113.1 . . ?
C35 C36 H36 119.2 . . ?
C37 C36 C35 121.6(3) . . ?
C37 C36 H36 119.2 . . ?
C28 C33 H33 119.3 . . ?
C32 C33 C28 121.3(4) . . ?
C32 C33 H33 119.3 . . ?
C37 C38 C39 121.7(3) . . ?
C37 C38 H38 119.2 . . ?
C39 C38 H38 119.2 . . ?
C43 C48 H48 119.5 . . ?
C47 C48 C43 121.0(4) . . ?
C47 C48 H48 119.5 . . ?
C19 C22 H22A 108.0 . . ?
C19 C22 H22B 108.0 . . ?
C23 C22 C19 117.2(3) . . ?
C23 C22 H22A 108.0 . . ?
C23 C22 H22B 108.0 . . ?
H22A C22 H22B 107.2 . . ?
O2 C11 H11A 110.4 . . ?
O2 C11 H11B 110.4 . . ?
O2 C11 C12 106.7(3) . . ?
H11A C11 H11B 108.6 . . ?
C12 C11 H11A 110.4 . . ?
C12 C11 H11B 110.4 . . ?
C29 C30 H30 119.7 . . ?
C29 C30 C31 120.7(4) . . ?
C31 C30 H30 119.7 . . ?
C30 C31 H31 120.8 . . ?
C32 C31 C30 118.4(4) . . ?
C32 C31 H31 120.8 . . ?
C33 C32 C31 121.0(4) . . ?
C33 C32 H32 119.5 . . ?
C31 C32 H32 119.5 . . ?
C47 C46 C45 118.2(4) . . ?
C47 C46 C49 120.2(5) . . ?
C45 C46 C49 121.6(5) . . ?
C48 C47 H47 119.3 . . ?
C46 C47 C48 121.4(4) . . ?
C46 C47 H47 119.3 . . ?
O4 C14 H14A 109.7 . . ?
O4 C14 H14B 109.7 . . ?
O4 C14 C15 109.8(3) . . ?
H14A C14 H14B 108.2 . . ?
C15 C14 H14A 109.7 . . ?
C15 C14 H14B 109.7 . . ?
C46 C45 H45 119.1 . . ?
C46 C45 C44 121.8(4) . . ?
C44 C45 H45 119.1 . . ?
C37 C40 H40A 109.5 . . ?
C37 C40 H40B 109.5 . . ?
C37 C40 H40C 109.5 . . ?
H40A C40 H40B 109.5 . . ?
H40A C40 H40C 109.5 . . ?
H40B C40 H40C 109.5 . . ?
C43 C44 H44 120.2 . . ?
C45 C44 C43 119.7(4) . . ?
C45 C44 H44 120.2 . . ?
C14 C15 H15A 109.5 . . ?
C14 C15 H15B 109.5 . . ?
C14 C15 H15C 109.5 . . ?
H15A C15 H15B 109.5 . . ?
H15A C15 H15C 109.5 . . ?
H15B C15 H15C 109.5 . . ?
C11 C12 H12A 109.5 . . ?
C11 C12 H12B 109.5 . . ?
C11 C12 H12C 109.5 . . ?
H12A C12 H12B 109.5 . . ?
H12A C12 H12C 109.5 . . ?
H12B C12 H12C 109.5 . . ?
C46 C49 H49A 109.5 . . ?
C46 C49 H49B 109.5 . . ?
C46 C49 H49C 109.5 . . ?
H49A C49 H49B 109.5 . . ?
H49A C49 H49C 109.5 . . ?
H49B C49 H49C 109.5 . . ?

loop_
_geom_bond_atom_site_label_1
_geom_bond_atom_site_label_2
_geom_bond_distance
_geom_bond_site_symmetry_2
_geom_bond_publ_flag
O2 C10 1.335(4) . ?
O2 C11 1.456(4) . ?
O1 C10 1.202(4) . ?
O4 C13 1.331(4) . ?
O4 C14 1.443(4) . ?
O3 C13 1.196(4) . ?
C34 C6 1.491(4) . ?
C34 C35 1.387(4) . ?
C34 C39 1.377(4) . ?
C6 C7 1.413(4) . ?
C6 C5 1.412(4) . ?
C7 C8 1.398(4) . ?
C7 C41 1.436(4) . ?
C5 C4 1.385(4) . ?
C5 C27 1.519(4) . ?
C3 C4 1.377(4) . ?
C3 C2 1.505(4) . ?
C3 C8 1.396(4) . ?
C1 C2 1.562(4) . ?
C1 C9 1.553(4) . ?
C1 C10 1.522(4) . ?
C1 C13 1.535(4) . ?
C16 C2 1.526(4) . ?
C16 C17 1.390(4) . ?
C16 C21 1.384(4) . ?
C4 H4 0.9300 . ?
C2 H2 0.9800 . ?
C8 C9 1.504(4) . ?
C28 C27 1.519(4) . ?
C28 C29 1.379(4) . ?
C28 C33 1.398(5) . ?
C9 H9A 0.9700 . ?
C9 H9B 0.9700 . ?
C27 H27 0.9800 . ?
C27 C26 1.508(4) . ?
C41 C42 1.205(4) . ?
C25 H25 0.9300 . ?
C25 C26 1.333(4) . ?
C25 C24 1.458(4) . ?
C17 H17 0.9300 . ?
C17 C18 1.398(4) . ?
C35 H35 0.9300 . ?
C35 C36 1.377(4) . ?
C26 H26 0.9300 . ?
C21 H21 0.9300 . ?
C21 C20 1.388(4) . ?
C18 H18 0.9300 . ?
C18 C19 1.377(4) . ?
C19 C20 1.383(5) . ?
C19 C22 1.502(5) . ?
C42 C43 1.428(4) . ?
C37 C36 1.376(5) . ?
C37 C38 1.362(5) . ?
C37 C40 1.511(5) . ?
C20 H20 0.9300 . ?
C39 H39 0.9300 . ?
C39 C38 1.387(4) . ?
C24 H24 0.9300 . ?
C24 C23 1.353(4) . ?
C43 C48 1.387(5) . ?
C43 C44 1.401(5) . ?
C29 H29 0.9300 . ?
C29 C30 1.370(5) . ?
C23 H23 0.9300 . ?
C23 C22 1.495(4) . ?
C36 H36 0.9300 . ?
C33 H33 0.9300 . ?
C33 C32 1.366(5) . ?
C38 H38 0.9300 . ?
C48 H48 0.9300 . ?
C48 C47 1.381(5) . ?
C22 H22A 0.9700 . ?
C22 H22B 0.9700 . ?
C11 H11A 0.9700 . ?
C11 H11B 0.9700 . ?
C11 C12 1.479(5) . ?
C30 H30 0.9300 . ?
C30 C31 1.387(6) . ?
C31 H31 0.9300 . ?
C31 C32 1.371(6) . ?
C32 H32 0.9300 . ?
C46 C47 1.372(7) . ?
C46 C45 1.374(7) . ?
C46 C49 1.517(6) . ?
C47 H47 0.9300 . ?
C14 H14A 0.9700 . ?
C14 H14B 0.9700 . ?
C14 C15 1.486(6) . ?
C45 H45 0.9300 . ?
C45 C44 1.392(5) . ?
C40 H40A 0.9600 . ?
C40 H40B 0.9600 . ?
C40 H40C 0.9600 . ?
C44 H44 0.9300 . ?
C15 H15A 0.9600 . ?
C15 H15B 0.9600 . ?
C15 H15C 0.9600 . ?
C12 H12A 0.9600 . ?
C12 H12B 0.9600 . ?
C12 H12C 0.9600 . ?
C49 H49A 0.9600 . ?
C49 H49B 0.9600 . ?
C49 H49C 0.9600 . ?

loop_
_geom_torsion_atom_site_label_1
_geom_torsion_atom_site_label_2
_geom_torsion_atom_site_label_3
_geom_torsion_atom_site_label_4
_geom_torsion
_geom_torsion_site_symmetry_1
_geom_torsion_site_symmetry_2
_geom_torsion_site_symmetry_3
_geom_torsion_site_symmetry_4
_geom_torsion_publ_flag
C34 C6 C7 C8 178.5(3) . . . . ?
C34 C6 C7 C41 2.2(4) . . . . ?
C34 C6 C5 C4 179.0(3) . . . . ?
C34 C6 C5 C27 -5.6(4) . . . . ?
C34 C35 C36 C37 -0.1(6) . . . . ?
C34 C39 C38 C37 -0.2(6) . . . . ?
C6 C34 C35 C36 180.0(3) . . . . ?
C6 C34 C39 C38 -179.8(3) . . . . ?
C6 C7 C8 C3 1.2(4) . . . . ?
C6 C7 C8 C9 -170.6(3) . . . . ?
C6 C5 C4 C3 4.0(5) . . . . ?
C6 C5 C27 C28 131.2(3) . . . . ?
C6 C5 C27 C26 -100.3(3) . . . . ?
C7 C6 C5 C4 -0.6(4) . . . . ?
C7 C6 C5 C27 174.8(3) . . . . ?
C7 C8 C9 C1 178.5(3) . . . . ?
C5 C6 C7 C8 -1.9(4) . . . . ?
C5 C6 C7 C41 -178.2(3) . . . . ?
C5 C27 C26 C25 -14.2(5) . . . . ?
C3 C8 C9 C1 6.1(3) . . . . ?
C16 C17 C18 C19 -0.9(5) . . . . ?
C16 C21 C20 C19 -1.1(5) . . . . ?
C4 C5 C27 C28 -53.4(4) . . . . ?
C4 C5 C27 C26 75.2(3) . . . . ?
C4 C3 C2 C1 175.0(3) . . . . ?
C4 C3 C2 C16 -59.8(4) . . . . ?
C4 C3 C8 C7 2.1(4) . . . . ?
C4 C3 C8 C9 175.3(3) . . . . ?
C2 C3 C4 C5 159.2(3) . . . . ?
C2 C3 C8 C7 -164.1(3) . . . . ?
C2 C3 C8 C9 9.1(3) . . . . ?
C2 C1 C9 C8 -18.0(3) . . . . ?
C2 C1 C10 O2 63.3(3) . . . . ?
C2 C1 C10 O1 -117.0(3) . . . . ?
C2 C1 C13 O4 -169.6(2) . . . . ?
C2 C1 C13 O3 11.5(5) . . . . ?
C2 C16 C17 C18 156.6(3) . . . . ?
C2 C16 C21 C20 -156.0(3) . . . . ?
C8 C3 C4 C5 -4.7(5) . . . . ?
C8 C3 C2 C1 -19.9(3) . . . . ?
C8 C3 C2 C16 105.3(3) . . . . ?
C28 C27 C26 C25 113.4(3) . . . . ?
C28 C29 C30 C31 1.0(6) . . . . ?
C28 C33 C32 C31 0.0(6) . . . . ?
C9 C1 C2 C3 22.7(3) . . . . ?
C9 C1 C2 C16 -90.4(3) . . . . ?
C9 C1 C10 O2 -175.9(2) . . . . ?
C9 C1 C10 O1 3.8(4) . . . . ?
C9 C1 C13 O4 75.0(3) . . . . ?
C9 C1 C13 O3 -104.0(4) . . . . ?
C27 C5 C4 C3 -171.6(3) . . . . ?
C27 C28 C29 C30 -180.0(3) . . . . ?
C27 C28 C33 C32 179.5(3) . . . . ?
C41 C7 C8 C3 177.4(3) . . . . ?
C41 C7 C8 C9 5.6(5) . . . . ?
C10 O2 C11 C12 169.3(3) . . . . ?
C10 C1 C2 C3 147.8(2) . . . . ?
C10 C1 C2 C16 34.7(3) . . . . ?
C10 C1 C9 C8 -142.7(2) . . . . ?
C10 C1 C13 O4 -47.9(3) . . . . ?
C10 C1 C13 O3 133.2(4) . . . . ?
C25 C24 C23 C22 -0.7(6) . . . . ?
C13 O4 C14 C15 -96.7(4) . . . . ?
C13 C1 C2 C3 -94.9(3) . . . . ?
C13 C1 C2 C16 151.9(2) . . . . ?
C13 C1 C9 C8 99.4(3) . . . . ?
C13 C1 C10 O2 -55.8(3) . . . . ?
C13 C1 C10 O1 123.9(3) . . . . ?
C17 C16 C2 C3 -67.2(3) . . . . ?
C17 C16 C2 C1 45.8(4) . . . . ?
C17 C16 C21 C20 6.8(5) . . . . ?
C17 C18 C19 C20 6.6(5) . . . . ?
C17 C18 C19 C22 -169.1(3) . . . . ?
C35 C34 C6 C7 -110.8(3) . . . . ?
C35 C34 C6 C5 69.6(4) . . . . ?
C35 C34 C39 C38 -1.2(5) . . . . ?
C26 C25 C24 C23 170.6(3) . . . . ?
C21 C16 C2 C3 95.1(3) . . . . ?
C21 C16 C2 C1 -151.9(3) . . . . ?
C21 C16 C17 C18 -5.8(4) . . . . ?
C18 C19 C20 C21 -5.7(5) . . . . ?
C18 C19 C22 C23 96.5(4) . . . . ?
C42 C43 C48 C47 -178.2(3) . . . . ?
C42 C43 C44 C45 179.2(4) . . . . ?
C20 C19 C22 C23 -79.1(4) . . . . ?
C39 C34 C6 C7 67.8(4) . . . . ?
C39 C34 C6 C5 -111.8(4) . . . . ?
C39 C34 C35 C36 1.3(5) . . . . ?
C24 C25 C26 C27 178.8(3) . . . . ?
C24 C23 C22 C19 -4.8(6) . . . . ?
C43 C48 C47 C46 -0.8(6) . . . . ?
C29 C28 C27 C5 106.1(3) . . . . ?
C29 C28 C27 C26 -22.3(4) . . . . ?
C29 C28 C33 C32 0.0(5) . . . . ?
C29 C30 C31 C32 -1.0(7) . . . . ?
C36 C37 C38 C39 1.5(6) . . . . ?
C33 C28 C27 C5 -73.3(4) . . . . ?
C33 C28 C27 C26 158.3(3) . . . . ?
C33 C28 C29 C30 -0.5(5) . . . . ?
C38 C37 C36 C35 -1.3(6) . . . . ?
C48 C43 C44 C45 0.2(6) . . . . ?
C22 C19 C20 C21 170.1(3) . . . . ?
C11 O2 C10 O1 -6.5(5) . . . . ?
C11 O2 C10 C1 173.3(3) . . . . ?
C30 C31 C32 C33 0.5(7) . . . . ?
C46 C45 C44 C43 -1.2(7) . . . . ?
C47 C46 C45 C44 1.3(7) . . . . ?
C14 O4 C13 O3 -12.1(5) . . . . ?
C14 O4 C13 C1 169.0(3) . . . . ?
C45 C46 C47 C48 -0.3(7) . . . . ?
C40 C37 C36 C35 179.0(4) . . . . ?
C40 C37 C38 C39 -178.9(4) . . . . ?
C44 C43 C48 C47 0.8(6) . . . . ?
C49 C46 C47 C48 179.7(4) . . . . ?
C49 C46 C45 C44 -178.7(4) . . . . ?
